data_1548674
loop_
_publ_author_name
'Guerrab, Walid'
'Akrad, Rachida'
'Ansar, Mhammed'
'Taoufik, Jamal'
'Mague, Joel T.'
'Ramli, Youssef'

_publ_section_title
;
 3-Benzyl-5,5-diphenylimidazolidine-2,4-dione
;
_journal_coeditor_code VM4031
_journal_issue 1
_journal_name_full IUCrData
_journal_page_first x171832
_journal_paper_doi 10.1107/S2414314617018326
_journal_volume 3
_journal_year 2018
_chemical_formula_iupac 'C22 H18 N2 O2'
_chemical_formula_moiety 'C22 H18 N2 O2'
_chemical_formula_sum 'C22 H18 N2 O2'
_chemical_formula_weight 342.38
_chemical_name_systematic
;
3-Benzyl-5,5-diphenylimidazolidine-2,4-dione
;
_space_group_crystal_system triclinic
_space_group_IT_number 2
_space_group_name_Hall '-P 1'
_space_group_name_H-M_alt 'P -1'
_symmetry_space_group_name_Hall '-P 1'
_symmetry_space_group_name_H-M 'P -1'
_atom_sites_solution_hydrogens difmap
_atom_sites_solution_primary direct
_atom_sites_solution_secondary difmap
_audit_creation_method SHELXL-2016/6
_cell_angle_alpha 67.9000(10)
_cell_angle_beta 81.0270(10)
_cell_angle_gamma 74.2940(10)
_cell_formula_units_Z 4
_cell_length_a 8.8897(5)
_cell_length_b 13.2911(7)
_cell_length_c 16.6864(9)
_cell_measurement_reflns_used 9954
_cell_measurement_temperature 100(2)
_cell_measurement_theta_max 29.2020
_cell_measurement_theta_min 2.3843
_cell_volume 1755.27(17)
_computing_cell_refinement
;
<i>SAINT</i> (Bruker, 2016)
;
_computing_data_collection
;
<i>APEX3</i> (Bruker, 2016)
;
_computing_data_reduction
;
<i>SAINT</i> (Bruker, 2016)
;
_computing_molecular_graphics
;
<i>DIAMOND</i> (Brandenburg & Putz, 2012)
;
_computing_publication_material
;
<i>SHELXTL</i> (Sheldrick, 2008)
;
_computing_structure_refinement
;
<i>SHELXL2016</i> (Sheldrick, 2015<i>b</i>)
;
_computing_structure_solution
;
<i>SHELXT</i> (Sheldrick, 2015<i>a</i>)
;
_diffrn_ambient_temperature 100(2)
_diffrn_detector_area_resol_mean 8.3333
_diffrn_measured_fraction_theta_full 0.994
_diffrn_measured_fraction_theta_max 0.974
_diffrn_measurement_device_type 'Bruker SMART APEX CCD'
_diffrn_measurement_method '\f and \w scans'
_diffrn_radiation_monochromator graphite
_diffrn_radiation_type MoK\a
_diffrn_radiation_wavelength 0.71073
_diffrn_reflns_av_R_equivalents 0.0347
_diffrn_reflns_limit_h_max 12
_diffrn_reflns_limit_h_min -12
_diffrn_reflns_limit_k_max 18
_diffrn_reflns_limit_k_min -18
_diffrn_reflns_limit_l_max 22
_diffrn_reflns_limit_l_min -22
_diffrn_reflns_number 34377
_diffrn_reflns_theta_full 28.500
_diffrn_reflns_theta_max 29.340
_diffrn_reflns_theta_min 1.700
_exptl_absorpt_coefficient_mu 0.084
_exptl_absorpt_correction_T_max 0.98
_exptl_absorpt_correction_T_min 0.90
_exptl_absorpt_correction_type multi-scan
_exptl_absorpt_process_details
;
(<i>SADABS</i>; Bruker, 2016)
;
_exptl_crystal_colour colourless
_exptl_crystal_density_diffrn 1.296
_exptl_crystal_density_method 'not measured'
_exptl_crystal_description block
_exptl_crystal_F_000 720
_exptl_crystal_size_max 0.372
_exptl_crystal_size_mid 0.213
_exptl_crystal_size_min 0.185
_refine_diff_density_max 0.426
_refine_diff_density_min -0.204
_refine_ls_extinction_method none
_refine_ls_goodness_of_fit_ref 1.032
_refine_ls_hydrogen_treatment refall
_refine_ls_matrix_type full
_refine_ls_number_parameters 613
_refine_ls_number_reflns 9388
_refine_ls_number_restraints 0
_refine_ls_restrained_S_all 1.032
_refine_ls_R_factor_all 0.0613
_refine_ls_R_factor_gt 0.0469
_refine_ls_shift/su_max 0.001
_refine_ls_shift/su_mean 0.000
_refine_ls_structure_factor_coef Fsqd
_refine_ls_weighting_details 'w=1/[\s^2^(Fo^2^)+(0.0832P)^2^] where P=(Fo^2^+2Fc^2^)/3'
_refine_ls_weighting_scheme calc
_refine_ls_wR_factor_gt 0.1224
_refine_ls_wR_factor_ref 0.1293
_reflns_number_gt 7122
_reflns_number_total 9388
_reflns_threshold_expression 'I > 2\s(I)'
_cod_data_source_file vm4031sup1.cif
_cod_data_source_block I
_cod_database_code 1548674
_shelx_space_group_comment
;
The symmetry employed for this shelxl refinement is uniquely defined
by the following loop, which should always be used as a source of
symmetry information in preference to the above space-group names.
They are only intended as comments.
;
_shelx_estimated_absorpt_t_min 0.969
_shelx_estimated_absorpt_t_max 0.985

loop_
_space_group_symop_operation_xyz
'x, y, z'
'-x, -y, -z'

loop_
_atom_site_type_symbol
_atom_site_label
_atom_site_fract_x
_atom_site_fract_y
_atom_site_fract_z
_atom_site_U_iso_or_equiv
_atom_site_adp_type
_atom_site_calc_flag
_atom_site_occupancy
O O1 0.46307(9) 0.62158(7) 0.26376(5) 0.02014(18) Uani d 1
O O2 0.41552(9) 0.41700(7) 0.10586(5) 0.01982(18) Uani d 1
N N1 0.42911(10) 0.49893(7) 0.20433(6) 0.01533(19) Uani d 1
N N2 0.53687(11) 0.56296(8) 0.07157(6) 0.0166(2) Uani d 1
H H2 0.5562(16) 0.5738(12) 0.0136(10) 0.031(4) Uiso d 1
C C1 0.55306(12) 0.63913(9) 0.11229(7) 0.0145(2) Uani d 1
C C2 0.47733(12) 0.58910(9) 0.20364(7) 0.0149(2) Uani d 1
C C3 0.45820(12) 0.48636(9) 0.12306(7) 0.0149(2) Uani d 1
C C4 0.34479(13) 0.43039(9) 0.27741(7) 0.0171(2) Uani d 1
H H4A 0.2760(16) 0.4038(11) 0.2521(9) 0.023(3) Uiso d 1
H H4B 0.2729(14) 0.4810(11) 0.3073(8) 0.017(3) Uiso d 1
C C5 0.44722(13) 0.33415(9) 0.34260(7) 0.0158(2) Uani d 1
C C6 0.59706(14) 0.33556(10) 0.35577(8) 0.0218(2) Uani d 1
H H6 0.6439(17) 0.3995(12) 0.3179(10) 0.029(4) Uiso d 1
C C7 0.68251(15) 0.24753(11) 0.42072(9) 0.0269(3) Uani d 1
H H7 0.787(2) 0.2494(14) 0.4296(11) 0.049(5) Uiso d 1
C C8 0.61849(16) 0.15808(11) 0.47286(8) 0.0271(3) Uani d 1
H H8 0.6812(17) 0.0949(13) 0.5171(10) 0.037(4) Uiso d 1
C C9 0.46925(15) 0.15669(10) 0.46011(8) 0.0253(3) Uani d 1
H H9 0.4252(17) 0.0926(13) 0.4982(10) 0.036(4) Uiso d 1
C C10 0.38403(14) 0.24386(9) 0.39524(8) 0.0195(2) Uani d 1
H H10 0.2836(18) 0.2390(12) 0.3863(10) 0.031(4) Uiso d 1
C C11 0.72450(12) 0.63221(9) 0.12231(7) 0.0162(2) Uani d 1
C C12 0.84449(14) 0.54637(10) 0.11023(8) 0.0232(3) Uani d 1
H H12 0.8223(16) 0.4901(12) 0.0918(10) 0.030(4) Uiso d 1
C C13 0.99862(15) 0.54048(11) 0.12297(9) 0.0289(3) Uani d 1
H H13 1.0850(17) 0.4806(13) 0.1125(10) 0.034(4) Uiso d 1
C C14 1.03148(15) 0.61956(11) 0.14806(9) 0.0278(3) Uani d 1
H H14 1.1406(17) 0.6137(12) 0.1550(10) 0.032(4) Uiso d 1
C C15 0.91174(15) 0.70524(11) 0.16108(8) 0.0246(3) Uani d 1
H H15 0.9348(17) 0.7615(12) 0.1788(10) 0.031(4) Uiso d 1
C C16 0.75873(14) 0.71171(10) 0.14773(7) 0.0193(2) Uani d 1
H H16 0.6712(16) 0.7742(12) 0.1554(9) 0.025(4) Uiso d 1
C C17 0.46350(12) 0.75773(9) 0.06344(7) 0.0162(2) Uani d 1
C C18 0.52722(14) 0.81724(11) -0.01667(8) 0.0242(3) Uani d 1
H H18 0.6320(17) 0.7822(12) -0.0394(9) 0.029(4) Uiso d 1
C C19 0.44513(16) 0.92154(11) -0.06618(9) 0.0307(3) Uani d 1
H H19 0.4912(18) 0.9621(13) -0.1228(11) 0.040(4) Uiso d 1
C C20 0.29701(17) 0.96691(11) -0.03676(9) 0.0311(3) Uani d 1
H H20 0.2361(19) 1.0421(15) -0.0736(11) 0.048(5) Uiso d 1
C C21 0.23330(15) 0.90881(10) 0.04282(9) 0.0264(3) Uani d 1
H H21 0.1283(17) 0.9397(12) 0.0645(10) 0.032(4) Uiso d 1
C C22 0.31651(13) 0.80461(10) 0.09334(8) 0.0197(2) Uani d 1
H H22 0.2682(15) 0.7666(11) 0.1492(9) 0.018(3) Uiso d 1
O O3 0.93894(9) 0.15756(7) 0.74756(5) 0.02053(18) Uani d 1
O O4 1.08049(9) 0.12056(7) 0.48298(5) 0.01794(17) Uani d 1
N N3 1.02428(10) 0.16291(7) 0.60887(6) 0.01483(19) Uani d 1
N N4 0.97167(11) 0.00894(8) 0.60916(6) 0.01509(19) Uani d 1
H H4 0.9496(16) -0.0385(12) 0.5869(10) 0.028(4) Uiso d 1
C C23 0.90976(12) 0.01422(9) 0.69460(7) 0.0142(2) Uani d 1
C C24 0.95666(12) 0.11981(9) 0.69016(7) 0.0151(2) Uani d 1
C C25 1.02959(12) 0.09768(9) 0.55874(7) 0.0142(2) Uani d 1
C C26 1.07362(13) 0.26901(9) 0.57491(8) 0.0170(2) Uani d 1
H H26A 1.0927(14) 0.2804(10) 0.6279(8) 0.013(3) Uiso d 1
H H26B 1.1744(16) 0.2570(11) 0.5407(9) 0.023(3) Uiso d 1
C C27 0.94845(13) 0.36346(9) 0.52373(7) 0.0165(2) Uani d 1
C C28 0.81106(13) 0.40374(10) 0.56648(8) 0.0202(2) Uani d 1
H H28 0.7967(15) 0.3732(11) 0.6300(9) 0.022(3) Uiso d 1
C C29 0.69381(14) 0.48924(10) 0.52008(9) 0.0249(3) Uani d 1
H H29 0.5967(18) 0.5154(13) 0.5524(10) 0.035(4) Uiso d 1
C C30 0.71236(15) 0.53480(10) 0.43050(9) 0.0263(3) Uani d 1
H H30 0.6324(17) 0.5932(13) 0.3983(10) 0.034(4) Uiso d 1
C C31 0.84781(15) 0.49567(10) 0.38734(9) 0.0263(3) Uani d 1
H H31 0.8640(17) 0.5277(12) 0.3241(10) 0.032(4) Uiso d 1
C C32 0.96564(14) 0.41008(10) 0.43409(8) 0.0218(2) Uani d 1
H H32 1.0621(16) 0.3829(11) 0.4053(9) 0.022(3) Uiso d 1
C C34 0.62781(13) 0.13002(10) 0.69994(8) 0.0190(2) Uani d 1
C C33 0.73129(12) 0.02977(9) 0.70213(7) 0.0154(2) Uani d 1
H H34 0.6690(16) 0.1930(12) 0.6980(9) 0.026(4) Uiso d 1
C C35 0.46692(13) 0.14080(10) 0.70126(8) 0.0225(3) Uani d 1
H H35 0.3947(16) 0.2127(12) 0.6996(9) 0.029(4) Uiso d 1
C C36 0.40973(14) 0.05239(11) 0.70489(8) 0.0240(3) Uani d 1
H H36 0.2969(17) 0.0578(12) 0.7054(9) 0.029(4) Uiso d 1
C C37 0.51247(14) -0.04803(11) 0.70741(9) 0.0261(3) Uani d 1
H H37 0.4742(17) -0.1106(13) 0.7111(10) 0.033(4) Uiso d 1
C C38 0.67266(13) -0.05915(10) 0.70605(8) 0.0217(2) Uani d 1
H H38 0.7440(15) -0.1331(11) 0.7076(9) 0.022(3) Uiso d 1
C C39 0.99171(12) -0.08471(9) 0.76898(7) 0.0157(2) Uani d 1
C C40 0.92049(14) -0.11020(11) 0.85220(8) 0.0237(3) Uani d 1
H H40 0.8138(18) -0.0666(13) 0.8619(10) 0.038(4) Uiso d 1
C C41 0.99948(16) -0.19464(12) 0.92151(9) 0.0297(3) Uani d 1
H H41 0.9464(19) -0.2089(14) 0.9773(11) 0.042(4) Uiso d 1
C C42 1.15024(16) -0.25295(11) 0.90813(9) 0.0281(3) Uani d 1
H H42 1.2059(17) -0.3099(13) 0.9576(10) 0.034(4) Uiso d 1
C C43 1.22097(15) -0.22835(11) 0.82558(9) 0.0286(3) Uani d 1
H H43 1.3276(19) -0.2691(14) 0.8144(11) 0.043(4) Uiso d 1
C C44 1.14211(13) -0.14453(10) 0.75585(8) 0.0223(3) Uani d 1
H H44 1.1949(17) -0.1309(13) 0.6975(10) 0.037(4) Uiso d 1

loop_
_atom_site_aniso_label
_atom_site_aniso_U_11
_atom_site_aniso_U_22
_atom_site_aniso_U_33
_atom_site_aniso_U_12
_atom_site_aniso_U_13
_atom_site_aniso_U_23
O1 0.0268(4) 0.0196(4) 0.0143(4) -0.0054(3) 0.0002(3) -0.0068(3)
O2 0.0239(4) 0.0199(4) 0.0184(4) -0.0089(3) -0.0015(3) -0.0071(3)
N1 0.0163(4) 0.0155(4) 0.0130(5) -0.0044(3) -0.0001(3) -0.0035(4)
N2 0.0200(5) 0.0186(5) 0.0136(5) -0.0079(4) 0.0016(4) -0.0071(4)
C1 0.0171(5) 0.0144(5) 0.0126(5) -0.0043(4) -0.0007(4) -0.0049(4)
C2 0.0141(5) 0.0156(5) 0.0133(5) -0.0020(4) -0.0017(4) -0.0040(4)
C3 0.0135(5) 0.0156(5) 0.0147(5) -0.0015(4) -0.0025(4) -0.0050(4)
C4 0.0158(5) 0.0182(5) 0.0147(5) -0.0057(4) 0.0005(4) -0.0022(4)
C5 0.0196(5) 0.0146(5) 0.0114(5) -0.0025(4) 0.0001(4) -0.0041(4)
C6 0.0227(6) 0.0195(5) 0.0219(6) -0.0058(5) -0.0045(5) -0.0039(5)
C7 0.0246(6) 0.0268(6) 0.0270(7) -0.0011(5) -0.0109(5) -0.0067(5)
C8 0.0349(7) 0.0219(6) 0.0177(6) 0.0032(5) -0.0083(5) -0.0036(5)
C9 0.0340(7) 0.0169(5) 0.0181(6) -0.0044(5) 0.0025(5) -0.0011(5)
C10 0.0216(5) 0.0175(5) 0.0182(6) -0.0047(4) 0.0017(4) -0.0058(5)
C11 0.0168(5) 0.0174(5) 0.0121(5) -0.0058(4) -0.0014(4) -0.0011(4)
C12 0.0204(6) 0.0203(6) 0.0269(7) -0.0034(5) -0.0029(5) -0.0065(5)
C13 0.0192(6) 0.0248(6) 0.0349(8) -0.0013(5) -0.0029(5) -0.0040(6)
C14 0.0202(6) 0.0312(7) 0.0254(7) -0.0106(5) -0.0083(5) 0.0034(5)
C15 0.0294(6) 0.0252(6) 0.0183(6) -0.0142(5) -0.0067(5) 0.0006(5)
C16 0.0231(5) 0.0201(5) 0.0142(5) -0.0078(5) -0.0010(4) -0.0037(5)
C17 0.0179(5) 0.0156(5) 0.0150(5) -0.0044(4) -0.0030(4) -0.0042(4)
C18 0.0244(6) 0.0256(6) 0.0169(6) -0.0048(5) -0.0005(5) -0.0020(5)
C19 0.0342(7) 0.0282(7) 0.0198(7) -0.0084(6) -0.0034(5) 0.0041(5)
C20 0.0350(7) 0.0193(6) 0.0304(7) -0.0010(5) -0.0103(6) 0.0004(5)
C21 0.0238(6) 0.0205(6) 0.0314(7) 0.0001(5) -0.0035(5) -0.0082(5)
C22 0.0202(5) 0.0187(5) 0.0196(6) -0.0050(4) -0.0001(4) -0.0061(5)
O3 0.0254(4) 0.0232(4) 0.0177(4) -0.0090(3) 0.0012(3) -0.0110(4)
O4 0.0209(4) 0.0201(4) 0.0137(4) -0.0082(3) 0.0022(3) -0.0059(3)
N3 0.0171(4) 0.0144(4) 0.0141(5) -0.0055(3) 0.0001(3) -0.0053(4)
N4 0.0188(4) 0.0156(4) 0.0122(5) -0.0063(4) 0.0012(3) -0.0055(4)
C23 0.0160(5) 0.0145(5) 0.0120(5) -0.0035(4) 0.0004(4) -0.0051(4)
C24 0.0141(5) 0.0162(5) 0.0148(5) -0.0032(4) -0.0012(4) -0.0053(4)
C25 0.0122(4) 0.0156(5) 0.0146(5) -0.0025(4) -0.0018(4) -0.0051(4)
C26 0.0171(5) 0.0153(5) 0.0200(6) -0.0071(4) -0.0001(4) -0.0057(4)
C27 0.0189(5) 0.0144(5) 0.0185(6) -0.0072(4) -0.0014(4) -0.0061(4)
C28 0.0220(6) 0.0207(6) 0.0194(6) -0.0058(5) -0.0005(5) -0.0085(5)
C29 0.0218(6) 0.0224(6) 0.0319(7) -0.0024(5) -0.0029(5) -0.0123(5)
C30 0.0285(6) 0.0171(5) 0.0325(7) -0.0066(5) -0.0102(5) -0.0036(5)
C31 0.0344(7) 0.0212(6) 0.0204(6) -0.0116(5) -0.0037(5) 0.0003(5)
C32 0.0247(6) 0.0194(5) 0.0208(6) -0.0096(5) 0.0029(5) -0.0052(5)
C34 0.0209(5) 0.0176(5) 0.0173(6) -0.0042(4) -0.0004(4) -0.0054(5)
C33 0.0155(5) 0.0175(5) 0.0123(5) -0.0033(4) -0.0008(4) -0.0046(4)
C35 0.0195(5) 0.0235(6) 0.0189(6) 0.0011(5) -0.0016(4) -0.0053(5)
C36 0.0165(5) 0.0330(7) 0.0226(6) -0.0052(5) -0.0020(4) -0.0099(5)
C37 0.0211(6) 0.0312(7) 0.0328(7) -0.0110(5) 0.0021(5) -0.0169(6)
C38 0.0195(5) 0.0217(6) 0.0264(6) -0.0055(5) 0.0006(5) -0.0117(5)
C39 0.0170(5) 0.0157(5) 0.0145(5) -0.0060(4) -0.0017(4) -0.0037(4)
C40 0.0225(6) 0.0267(6) 0.0170(6) -0.0018(5) 0.0008(5) -0.0055(5)
C41 0.0329(7) 0.0331(7) 0.0148(6) -0.0036(6) -0.0014(5) -0.0022(5)
C42 0.0321(7) 0.0229(6) 0.0227(7) -0.0021(5) -0.0100(5) -0.0005(5)
C43 0.0231(6) 0.0238(6) 0.0295(7) 0.0012(5) -0.0036(5) -0.0027(5)
C44 0.0193(5) 0.0215(6) 0.0213(6) -0.0025(5) 0.0016(5) -0.0048(5)

loop_
_atom_type_symbol
_atom_type_description
_atom_type_scat_dispersion_real
_atom_type_scat_dispersion_imag
_atom_type_scat_source
C C 0.0033 0.0016 'International Tables Vol C Tables 4.2.6.8 and 6.1.1.4'
H H 0.0000 0.0000 'International Tables Vol C Tables 4.2.6.8 and 6.1.1.4'
N N 0.0061 0.0033 'International Tables Vol C Tables 4.2.6.8 and 6.1.1.4'
O O 0.0106 0.0060 'International Tables Vol C Tables 4.2.6.8 and 6.1.1.4'

loop_
_geom_angle_atom_site_label_1
_geom_angle_atom_site_label_2
_geom_angle_atom_site_label_3
_geom_angle
C2 N1 C3 111.64(9)
C2 N1 C4 124.66(9)
C3 N1 C4 123.46(9)
C3 N2 C1 113.00(9)
C3 N2 H2 120.6(10)
C1 N2 H2 125.0(10)
N2 C1 C17 109.90(9)
N2 C1 C11 112.56(8)
C17 C1 C11 112.87(9)
N2 C1 C2 100.97(9)
C17 C1 C2 112.28(8)
C11 C1 C2 107.66(8)
O1 C2 N1 126.04(10)
O1 C2 C1 127.35(10)
N1 C2 C1 106.60(9)
O2 C3 N2 128.73(11)
O2 C3 N1 123.75(10)
N2 C3 N1 107.51(9)
N1 C4 C5 114.99(9)
N1 C4 H4A 106.2(8)
C5 C4 H4A 111.3(8)
N1 C4 H4B 107.8(8)
C5 C4 H4B 109.6(7)
H4A C4 H4B 106.5(11)
C6 C5 C10 119.12(10)
C6 C5 C4 122.60(10)
C10 C5 C4 118.14(10)
C5 C6 C7 120.13(12)
C5 C6 H6 119.7(8)
C7 C6 H6 120.1(8)
C8 C7 C6 120.31(12)
C8 C7 H7 120.1(10)
C6 C7 H7 119.6(10)
C9 C8 C7 119.67(11)
C9 C8 H8 120.5(9)
C7 C8 H8 119.8(9)
C8 C9 C10 120.23(12)
C8 C9 H9 118.6(9)
C10 C9 H9 121.2(9)
C9 C10 C5 120.53(11)
C9 C10 H10 118.3(9)
C5 C10 H10 121.1(9)
C12 C11 C16 119.64(11)
C12 C11 C1 121.58(10)
C16 C11 C1 118.72(9)
C11 C12 C13 120.00(12)
C11 C12 H12 120.6(8)
C13 C12 H12 119.4(8)
C14 C13 C12 119.98(12)
C14 C13 H13 119.8(9)
C12 C13 H13 120.2(9)
C13 C14 C15 120.38(11)
C13 C14 H14 117.6(9)
C15 C14 H14 122.0(9)
C16 C15 C14 119.69(12)
C16 C15 H15 119.8(8)
C14 C15 H15 120.5(8)
C15 C16 C11 120.30(11)
C15 C16 H16 120.7(8)
C11 C16 H16 119.0(8)
C22 C17 C18 119.23(10)
C22 C17 C1 122.18(10)
C18 C17 C1 118.43(9)
C19 C18 C17 120.52(11)
C19 C18 H18 120.1(8)
C17 C18 H18 119.3(8)
C18 C19 C20 119.97(12)
C18 C19 H19 119.5(9)
C20 C19 H19 120.5(9)
C21 C20 C19 119.90(12)
C21 C20 H20 120.2(10)
C19 C20 H20 119.9(10)
C20 C21 C22 120.26(12)
C20 C21 H21 120.9(9)
C22 C21 H21 118.8(9)
C17 C22 C21 120.10(12)
C17 C22 H22 122.1(7)
C21 C22 H22 117.8(7)
C24 N3 C25 111.59(9)
C24 N3 C26 124.84(9)
C25 N3 C26 123.38(9)
C25 N4 C23 112.94(9)
C25 N4 H4 121.9(9)
C23 N4 H4 123.2(9)
N4 C23 C39 112.81(8)
N4 C23 C33 109.64(8)
C39 C23 C33 113.22(9)
N4 C23 C24 100.50(8)
C39 C23 C24 108.32(9)
C33 C23 C24 111.65(8)
O3 C24 N3 126.04(10)
O3 C24 C23 126.87(10)
N3 C24 C23 107.09(9)
O4 C25 N4 128.38(10)
O4 C25 N3 124.03(10)
N4 C25 N3 107.59(9)
N3 C26 C27 111.43(9)
N3 C26 H26A 103.9(7)
C27 C26 H26A 111.4(7)
N3 C26 H26B 107.1(8)
C27 C26 H26B 113.4(8)
H26A C26 H26B 109.1(11)
C32 C27 C28 118.94(11)
C32 C27 C26 121.17(10)
C28 C27 C26 119.88(10)
C29 C28 C27 120.50(12)
C29 C28 H28 118.9(7)
C27 C28 H28 120.6(7)
C30 C29 C28 119.94(11)
C30 C29 H29 121.5(9)
C28 C29 H29 118.5(9)
C31 C30 C29 120.16(12)
C31 C30 H30 119.4(9)
C29 C30 H30 120.4(9)
C30 C31 C32 119.80(12)
C30 C31 H31 121.4(8)
C32 C31 H31 118.8(8)
C27 C32 C31 120.66(11)
C27 C32 H32 118.3(8)
C31 C32 H32 121.1(8)
C33 C34 C35 119.93(11)
C33 C34 H34 119.6(8)
C35 C34 H34 120.5(8)
C34 C33 C38 119.35(10)
C34 C33 C23 122.86(10)
C38 C33 C23 117.67(9)
C36 C35 C34 120.38(11)
C36 C35 H35 120.6(8)
C34 C35 H35 119.0(8)
C35 C36 C37 119.94(11)
C35 C36 H36 122.2(8)
C37 C36 H36 117.9(8)
C36 C37 C38 119.91(12)
C36 C37 H37 120.8(8)
C38 C37 H37 119.3(8)
C37 C38 C33 120.49(11)
C37 C38 H38 117.8(8)
C33 C38 H38 121.7(8)
C44 C39 C40 119.25(10)
C44 C39 C23 120.75(10)
C40 C39 C23 119.82(9)
C39 C40 C41 120.20(11)
C39 C40 H40 119.4(9)
C41 C40 H40 120.4(9)
C42 C41 C40 120.24(12)
C42 C41 H41 122.5(10)
C40 C41 H41 117.3(10)
C43 C42 C41 119.73(12)
C43 C42 H42 120.8(9)
C41 C42 H42 119.4(9)
C42 C43 C44 120.30(11)
C42 C43 H43 121.2(10)
C44 C43 H43 118.5(10)
C39 C44 C43 120.26(11)
C39 C44 H44 121.6(9)
C43 C44 H44 118.1(9)

loop_
_geom_bond_atom_site_label_1
_geom_bond_atom_site_label_2
_geom_bond_distance
O1 C2 1.2106(13)
O2 C3 1.2242(13)
N1 C2 1.3734(14)
N1 C3 1.4041(14)
N1 C4 1.4586(14)
N2 C3 1.3431(14)
N2 C1 1.4609(14)
N2 H2 0.918(16)
C1 C17 1.5296(14)
C1 C11 1.5333(15)
C1 C2 1.5423(15)
C4 C5 1.5099(15)
C4 H4A 0.993(14)
C4 H4B 1.015(13)
C5 C6 1.3895(16)
C5 C10 1.3948(16)
C6 C7 1.3936(17)
C6 H6 1.001(16)
C7 C8 1.3885(19)
C7 H7 0.967(18)
C8 C9 1.3820(19)
C8 H8 0.985(15)
C9 C10 1.3875(17)
C9 H9 0.990(16)
C10 H10 0.951(15)
C11 C12 1.3883(15)
C11 C16 1.3931(16)
C12 C13 1.3961(17)
C12 H12 0.982(15)
C13 C14 1.3787(19)
C13 H13 0.993(15)
C14 C15 1.3910(19)
C14 H14 0.973(15)
C15 C16 1.3871(17)
C15 H15 0.978(15)
C16 H16 1.005(13)
C17 C22 1.3908(15)
C17 C18 1.3943(16)
C18 C19 1.3839(17)
C18 H18 1.008(14)
C19 C20 1.389(2)
C19 H19 0.983(17)
C20 C21 1.3823(19)
C20 H20 1.009(17)
C21 C22 1.3919(16)
C21 H21 0.985(15)
C22 H22 0.973(13)
O3 C24 1.2105(13)
O4 C25 1.2256(13)
N3 C24 1.3700(14)
N3 C25 1.4017(14)
N3 C26 1.4691(14)
N4 C25 1.3458(14)
N4 C23 1.4663(13)
N4 H4 0.916(15)
C23 C39 1.5282(15)
C23 C33 1.5347(15)
C23 C24 1.5420(15)
C26 C27 1.5089(15)
C26 H26A 0.998(13)
C26 H26B 0.993(14)
C27 C32 1.3883(17)
C27 C28 1.3959(16)
C28 C29 1.3877(16)
C28 H28 0.983(14)
C29 C30 1.3872(19)
C29 H29 0.995(15)
C30 C31 1.3824(19)
C30 H30 0.950(15)
C31 C32 1.3935(17)
C31 H31 0.981(16)
C32 H32 0.965(14)
C34 C33 1.3904(15)
C34 C35 1.3957(16)
C34 H34 0.989(15)
C33 C38 1.3919(16)
C35 C36 1.3795(18)
C35 H35 0.990(14)
C36 C37 1.3882(17)
C36 H36 0.985(14)
C37 C38 1.3888(16)
C37 H37 0.959(16)
C38 H38 1.009(13)
C39 C44 1.3899(15)
C39 C40 1.3900(16)
C40 C41 1.3929(17)
C40 H40 0.993(15)
C41 C42 1.3860(18)
C41 H41 0.951(17)
C42 C43 1.3791(19)
C42 H42 0.977(15)
C43 C44 1.3939(17)
C43 H43 0.984(16)
C44 H44 0.986(16)

loop_
_geom_hbond_atom_site_label_D
_geom_hbond_atom_site_label_H
_geom_hbond_atom_site_label_A
_geom_hbond_site_symmetry_A
_geom_hbond_distance_DH
_geom_hbond_distance_HA
_geom_hbond_distance_DA
_geom_hbond_angle_DHA
N2 H2 O2 2_665 0.918(16) 1.930(16) 2.8446(13) 173.3(14)
N4 H4 O4 2_756 0.916(15) 1.958(15) 2.8613(12) 168.3(14)
C8 H8 Cg7 . 0.985(16) 2.987(16) 3.5734(14) 119.3(11)
C15 H15 O3 2_766 0.978(15) 2.451(16) 3.3830(17) 159.2(13)
C19 H19 Cg7 1_564 0.983(17) 2.732(17) 3.6805(15) 162.4(14)
C22 H22 O3 2_666 0.973(13) 2.586(14) 3.3111(15) 131.4(11)
C31 H31 Cg3 . 0.981(16) 2.917(15) 3.8944(15) 174.2(12)
C41 H41 Cg3 1_546 0.951(17) 2.830(17) 3.6570(15) 146.0(15)

loop_
_geom_torsion_atom_site_label_1
_geom_torsion_atom_site_label_2
_geom_torsion_atom_site_label_3
_geom_torsion_atom_site_label_4
_geom_torsion
C3 N2 C1 C17 -114.96(10)
C3 N2 C1 C11 118.31(10)
C3 N2 C1 C2 3.78(11)
C3 N1 C2 O1 177.87(10)
C4 N1 C2 O1 3.27(16)
C3 N1 C2 C1 -2.49(11)
C4 N1 C2 C1 -177.09(9)
N2 C1 C2 O1 178.98(10)
C17 C1 C2 O1 -64.02(14)
C11 C1 C2 O1 60.83(13)
N2 C1 C2 N1 -0.65(10)
C17 C1 C2 N1 116.35(9)
C11 C1 C2 N1 -118.81(9)
C1 N2 C3 O2 174.03(10)
C1 N2 C3 N1 -5.44(12)
C2 N1 C3 O2 -174.58(10)
C4 N1 C3 O2 0.09(16)
C2 N1 C3 N2 4.92(12)
C4 N1 C3 N2 179.59(9)
C2 N1 C4 C5 -87.88(12)
C3 N1 C4 C5 98.14(12)
N1 C4 C5 C6 26.89(15)
N1 C4 C5 C10 -157.39(10)
C10 C5 C6 C7 0.13(17)
C4 C5 C6 C7 175.80(11)
C5 C6 C7 C8 -0.21(19)
C6 C7 C8 C9 -0.05(19)
C7 C8 C9 C10 0.38(19)
C8 C9 C10 C5 -0.47(18)
C6 C5 C10 C9 0.21(17)
C4 C5 C10 C9 -175.66(10)
N2 C1 C11 C12 -12.47(15)
C17 C1 C11 C12 -137.58(11)
C2 C1 C11 C12 97.93(12)
N2 C1 C11 C16 170.28(10)
C17 C1 C11 C16 45.17(13)
C2 C1 C11 C16 -79.32(12)
C16 C11 C12 C13 -0.44(18)
C1 C11 C12 C13 -177.67(11)
C11 C12 C13 C14 0.4(2)
C12 C13 C14 C15 0.2(2)
C13 C14 C15 C16 -0.76(19)
C14 C15 C16 C11 0.70(18)
C12 C11 C16 C15 -0.10(17)
C1 C11 C16 C15 177.20(10)
N2 C1 C17 C22 100.75(12)
C11 C1 C17 C22 -132.70(11)
C2 C1 C17 C22 -10.78(15)
N2 C1 C17 C18 -74.61(13)
C11 C1 C17 C18 51.94(14)
C2 C1 C17 C18 173.85(10)
C22 C17 C18 C19 -0.30(19)
C1 C17 C18 C19 175.21(12)
C17 C18 C19 C20 -1.0(2)
C18 C19 C20 C21 1.4(2)
C19 C20 C21 C22 -0.5(2)
C18 C17 C22 C21 1.23(18)
C1 C17 C22 C21 -174.10(11)
C20 C21 C22 C17 -0.9(2)
C25 N4 C23 C39 -120.60(10)
C25 N4 C23 C33 112.22(10)
C25 N4 C23 C24 -5.46(11)
C25 N3 C24 O3 178.72(10)
C26 N3 C24 O3 -6.11(17)
C25 N3 C24 C23 -0.65(11)
C26 N3 C24 C23 174.52(9)
N4 C23 C24 O3 -175.88(10)
C39 C23 C24 O3 -57.40(14)
C33 C23 C24 O3 67.93(14)
N4 C23 C24 N3 3.48(10)
C39 C23 C24 N3 121.96(9)
C33 C23 C24 N3 -112.71(9)
C23 N4 C25 O4 -175.29(10)
C23 N4 C25 N3 5.39(12)
C24 N3 C25 O4 177.82(9)
C26 N3 C25 O4 2.57(16)
C24 N3 C25 N4 -2.82(12)
C26 N3 C25 N4 -178.07(9)
C24 N3 C26 C27 -95.07(12)
C25 N3 C26 C27 79.55(12)
N3 C26 C27 C32 -107.67(12)
N3 C26 C27 C28 70.96(13)
C32 C27 C28 C29 -0.20(17)
C26 C27 C28 C29 -178.86(11)
C27 C28 C29 C30 0.40(18)
C28 C29 C30 C31 -0.37(19)
C29 C30 C31 C32 0.14(19)
C28 C27 C32 C31 -0.04(18)
C26 C27 C32 C31 178.61(11)
C30 C31 C32 C27 0.06(19)
C35 C34 C33 C38 -0.31(17)
C35 C34 C33 C23 175.69(10)
N4 C23 C33 C34 -107.02(12)
C39 C23 C33 C34 126.03(11)
C24 C23 C33 C34 3.45(15)
N4 C23 C33 C38 69.04(13)
C39 C23 C33 C38 -57.91(13)
C24 C23 C33 C38 179.52(10)
C33 C34 C35 C36 0.12(18)
C34 C35 C36 C37 0.12(19)
C35 C36 C37 C38 -0.2(2)
C36 C37 C38 C33 -0.02(19)
C34 C33 C38 C37 0.26(18)
C23 C33 C38 C37 -175.94(11)
N4 C23 C39 C44 23.53(15)
C33 C23 C39 C44 148.79(11)
C24 C23 C39 C44 -86.81(12)
N4 C23 C39 C40 -161.42(10)
C33 C23 C39 C40 -36.16(14)
C24 C23 C39 C40 88.24(12)
C44 C39 C40 C41 0.13(19)
C23 C39 C40 C41 -174.99(12)
C39 C40 C41 C42 0.7(2)
C40 C41 C42 C43 -1.1(2)
C41 C42 C43 C44 0.6(2)
C40 C39 C44 C43 -0.63(19)
C23 C39 C44 C43 174.45(11)
C42 C43 C44 C39 0.3(2)

_cod_database_fobs_code 1548674
